data_4061296
loop_
_publ_author_name
'Wang, Xin'
'Liu, Shuang'
'Jin, Guo-Xin'

_publ_section_title
;
 Preparation, Structure, and Olefin Polymerization Behavior of
 Functionalized Nickel(II) N-Heterocyclic Carbene Complexes
;
_journal_coden_ASTM ORGND7
_journal_issue 25
_journal_name_full Organometallics
_journal_page_first 6002
_journal_page_last 6007
_journal_paper_doi 10.1021/om049467z
_journal_volume 23
_journal_year 2004
_chemical_formula_sum 'C35 H44 Cl2 N6 Ni O4'
_chemical_formula_weight 742.37
_space_group_IT_number 2
_symmetry_cell_setting triclinic
_symmetry_space_group_name_Hall '-P 1'
_symmetry_space_group_name_H-M 'P -1'
_cell_angle_alpha 95.772(4)
_cell_angle_beta 105.255(4)
_cell_angle_gamma 115.401(4)
_cell_formula_units_Z 2
_cell_length_a 11.861(4)
_cell_length_b 12.744(4)
_cell_length_c 13.811(4)
_cell_measurement_temperature 293(2)
_cell_volume 1763.9(9)
_diffrn_ambient_temperature 293(2)
_exptl_crystal_density_diffrn 1.398
_cod_depositor_comments
;
The following automatic conversions were performed:
'_symmetry_cell_setting' value 'Triclinic' changed to 'triclinic'
according to '/home/saulius/struct/CIF-dictionaries/cif_core.dic'
dictionary named 'cif_core.dic' version 2.4.1 from 2010-06-29.

Automatic conversion script
Id: cif_fix_enum 1527 2010-12-29 10:47:43Z saulius 
;
_cod_database_code 4061296

loop_
_symmetry_equiv_pos_as_xyz
'x, y, z'
'-x, -y, -z'

loop_
_atom_site_label
_atom_site_type_symbol
_atom_site_fract_x
_atom_site_fract_y
_atom_site_fract_z
_atom_site_U_iso_or_equiv
_atom_site_adp_type
_atom_site_occupancy
_atom_site_symmetry_multiplicity
_atom_site_calc_flag
_atom_site_refinement_flags
_atom_site_disorder_assembly
_atom_site_disorder_group
Ni1 Ni 0.36877(5) 0.25465(5) 0.21859(4) 0.0405(2) Uani 1 1 d . . .
Cl1 Cl 0.68279(14) 0.47801(13) 0.27700(10) 0.0691(4) Uani 1 1 d . . .
Cl2 Cl 0.50490(17) 0.18774(16) 0.78221(12) 0.0850(5) Uani 1 1 d . . .
N1 N 0.3584(3) 0.3718(3) 0.3130(3) 0.0409(8) Uani 1 1 d . . .
N2 N 0.3688(3) 0.1835(3) 0.4037(3) 0.0399(7) Uani 1 1 d . . .
N3 N 0.5227(3) 0.1675(3) 0.3621(3) 0.0428(8) Uani 1 1 d . . .
N4 N 0.3020(4) 0.3057(3) 0.0971(3) 0.0469(8) Uani 1 1 d . . .
N5 N 0.4134(3) 0.1628(3) 0.0491(3) 0.0462(8) Uani 1 1 d . . .
N6 N 0.3157(3) 0.0170(3) 0.1126(3) 0.0478(9) Uani 1 1 d . . .
C1 C 0.4022(4) 0.4839(4) 0.3032(3) 0.0477(10) Uani 1 1 d . . .
H1 H 0.4376 0.5042 0.2511 0.057 Uiso 1 1 calc R . .
C2 C 0.3974(5) 0.5710(4) 0.3664(4) 0.0547(11) Uani 1 1 d . . .
H2 H 0.4275 0.6481 0.3565 0.066 Uiso 1 1 calc R . .
C3 C 0.3478(5) 0.5425(4) 0.4440(4) 0.0558(12) Uani 1 1 d . . .
H3 H 0.3429 0.5998 0.4876 0.067 Uiso 1 1 calc R . .
C4 C 0.3053(4) 0.4285(4) 0.4568(3) 0.0499(11) Uani 1 1 d . . .
H4 H 0.2726 0.4079 0.5102 0.060 Uiso 1 1 calc R . .
C5 C 0.3110(4) 0.3438(4) 0.3902(3) 0.0390(9) Uani 1 1 d . . .
C6 C 0.2658(4) 0.2184(4) 0.4025(3) 0.0451(10) Uani 1 1 d . . .
H6A H 0.2471 0.2131 0.4666 0.054 Uiso 1 1 calc R . .
H6B H 0.1848 0.1641 0.3457 0.054 Uiso 1 1 calc R . .
C7 C 0.4275(4) 0.1996(3) 0.3311(3) 0.0382(9) Uani 1 1 d . . .
C8 C 0.4252(5) 0.1407(4) 0.4780(3) 0.0492(10) Uani 1 1 d . . .
H8 H 0.4015 0.1225 0.5357 0.059 Uiso 1 1 calc R . .
C9 C 0.5203(4) 0.1302(4) 0.4520(3) 0.0484(10) Uani 1 1 d . . .
H9 H 0.5756 0.1025 0.4880 0.058 Uiso 1 1 calc R . .
C10 C 0.6133(4) 0.1685(5) 0.3067(4) 0.0525(11) Uani 1 1 d . . .
H10A H 0.6261 0.2292 0.2676 0.063 Uiso 1 1 calc R . .
H10B H 0.5737 0.0915 0.2582 0.063 Uiso 1 1 calc R . .
C11 C 0.7452(4) 0.1936(4) 0.3799(4) 0.0519(11) Uani 1 1 d . . .
C12 C 0.8338(5) 0.3084(5) 0.4396(5) 0.0726(15) Uani 1 1 d . . .
H12 H 0.8114 0.3697 0.4343 0.087 Uiso 1 1 calc R . .
C13 C 0.9565(6) 0.3325(7) 0.5077(5) 0.091(2) Uani 1 1 d . . .
H13 H 1.0162 0.4098 0.5479 0.109 Uiso 1 1 calc R . .
C14 C 0.9884(6) 0.2438(8) 0.5153(6) 0.097(2) Uani 1 1 d . . .
H14 H 1.0706 0.2604 0.5609 0.117 Uiso 1 1 calc R . .
C15 C 0.9019(7) 0.1293(8) 0.4569(6) 0.091(2) Uani 1 1 d . . .
H15 H 0.9252 0.0687 0.4633 0.110 Uiso 1 1 calc R . .
C16 C 0.7793(5) 0.1041(5) 0.3883(5) 0.0694(14) Uani 1 1 d . . .
H16 H 0.7206 0.0266 0.3481 0.083 Uiso 1 1 calc R . .
C17 C 0.1975(5) 0.3262(5) 0.0852(4) 0.0602(12) Uani 1 1 d . . .
H17 H 0.1567 0.3139 0.1351 0.072 Uiso 1 1 calc R . .
C18 C 0.1490(7) 0.3641(6) 0.0030(5) 0.0823(18) Uani 1 1 d . . .
H18 H 0.0751 0.3753 -0.0036 0.099 Uiso 1 1 calc R . .
C19 C 0.2102(7) 0.3856(6) -0.0698(5) 0.091(2) Uani 1 1 d . . .
H19 H 0.1821 0.4162 -0.1241 0.109 Uiso 1 1 calc R . .
C20 C 0.3146(6) 0.3608(5) -0.0606(4) 0.0679(14) Uani 1 1 d . . .
H20 H 0.3560 0.3720 -0.1101 0.081 Uiso 1 1 calc R . .
C21 C 0.3573(5) 0.3190(4) 0.0231(3) 0.0500(11) Uani 1 1 d . . .
C22 C 0.4625(5) 0.2824(4) 0.0325(4) 0.0546(11) Uani 1 1 d . . .
H22A H 0.4850 0.2835 -0.0301 0.066 Uiso 1 1 calc R . .
H22B H 0.5418 0.3378 0.0902 0.066 Uiso 1 1 calc R . .
C23 C 0.3671(4) 0.1363(4) 0.1279(3) 0.0425(9) Uani 1 1 d . . .
C24 C 0.3903(5) 0.0610(5) -0.0146(4) 0.0566(12) Uani 1 1 d . . .
H24 H 0.4124 0.0568 -0.0742 0.068 Uiso 1 1 calc R . .
C25 C 0.3305(5) -0.0310(5) 0.0240(4) 0.0590(13) Uani 1 1 d . . .
H25 H 0.3038 -0.1111 -0.0026 0.071 Uiso 1 1 calc R . .
C26 C 0.2508(4) -0.0565(4) 0.1756(4) 0.0530(11) Uani 1 1 d . . .
H26A H 0.3157 -0.0346 0.2439 0.064 Uiso 1 1 calc R . .
H26B H 0.2221 -0.1396 0.1451 0.064 Uiso 1 1 calc R . .
C27 C 0.1328(4) -0.0467(4) 0.1877(3) 0.0493(10) Uani 1 1 d . . .
C28 C 0.0730(5) 0.0091(5) 0.1295(4) 0.0589(12) Uani 1 1 d . . .
H28 H 0.1076 0.0449 0.0812 0.071 Uiso 1 1 calc R . .
C29 C -0.0380(5) 0.0125(6) 0.1417(4) 0.0746(16) Uani 1 1 d . . .
H29 H -0.0770 0.0514 0.1030 0.090 Uiso 1 1 calc R . .
C30 C -0.0892(5) -0.0430(6) 0.2125(4) 0.0791(17) Uani 1 1 d . . .
H30 H -0.1657 -0.0443 0.2194 0.095 Uiso 1 1 calc R . .
C31 C -0.0296(6) -0.0955(6) 0.2718(5) 0.0788(17) Uani 1 1 d . . .
H31 H -0.0635 -0.1307 0.3205 0.095 Uiso 1 1 calc R . .
C32 C 0.0809(5) -0.0965(5) 0.2599(4) 0.0669(14) Uani 1 1 d . . .
H32 H 0.1219 -0.1318 0.3017 0.080 Uiso 1 1 calc R . .
O1 O 0.2914(4) 0.2557(4) 0.6530(3) 0.0754(10) Uani 1 1 d . . .
O2 O 0.1938(13) 0.6548(11) 0.8423(10) 0.185(6) Uiso 0.708(14) 1 d PD . .
O2' O 0.089(2) 0.7013(19) 0.9000(15) 0.134(10) Uiso 0.292(14) 1 d PD . .
C34 C 0.0875(17) 0.6785(17) 0.7946(13) 0.256(8) Uiso 1 1 d D . .
O3 O 0.219(3) 0.724(2) 0.290(2) 0.579(18) Uiso 1 1 d D . .
C35 C 0.116(2) 0.602(2) 0.2356(19) 0.317(11) Uiso 1 1 d D . .
O4 O 0.2112(12) 0.6700(10) 0.0476(9) 0.231(4) Uiso 1 1 d D . .
C36 C 0.176(2) 0.626(2) 0.1345(16) 0.319(11) Uiso 1 1 d D . .

loop_
_atom_site_aniso_label
_atom_site_aniso_U_11
_atom_site_aniso_U_22
_atom_site_aniso_U_33
_atom_site_aniso_U_23
_atom_site_aniso_U_13
_atom_site_aniso_U_12
Ni1 0.0425(3) 0.0468(3) 0.0331(3) 0.0091(2) 0.0130(2) 0.0221(3)
Cl1 0.0737(9) 0.0766(9) 0.0544(7) 0.0135(6) 0.0180(6) 0.0361(7)
Cl2 0.0924(11) 0.1038(12) 0.0765(9) 0.0390(9) 0.0379(9) 0.0529(10)
N1 0.0354(18) 0.042(2) 0.0423(18) 0.0101(16) 0.0147(15) 0.0147(16)
N2 0.0371(18) 0.0396(19) 0.0380(17) 0.0083(15) 0.0133(15) 0.0137(15)
N3 0.0385(19) 0.046(2) 0.0418(18) 0.0128(16) 0.0111(16) 0.0191(16)
N4 0.050(2) 0.053(2) 0.0384(18) 0.0115(17) 0.0117(17) 0.0267(18)
N5 0.045(2) 0.059(2) 0.0400(19) 0.0070(17) 0.0171(16) 0.0283(18)
N6 0.042(2) 0.053(2) 0.050(2) 0.0073(18) 0.0146(17) 0.0258(18)
C1 0.045(2) 0.045(3) 0.050(2) 0.012(2) 0.020(2) 0.016(2)
C2 0.050(3) 0.040(2) 0.066(3) 0.005(2) 0.018(2) 0.017(2)
C3 0.059(3) 0.048(3) 0.057(3) 0.002(2) 0.020(2) 0.025(2)
C4 0.046(2) 0.055(3) 0.045(2) 0.004(2) 0.019(2) 0.020(2)
C5 0.0289(19) 0.044(2) 0.037(2) 0.0045(18) 0.0093(17) 0.0134(18)
C6 0.042(2) 0.046(2) 0.045(2) 0.0099(19) 0.021(2) 0.015(2)
C7 0.033(2) 0.036(2) 0.035(2) 0.0021(17) 0.0088(17) 0.0103(17)
C8 0.053(3) 0.046(2) 0.043(2) 0.014(2) 0.014(2) 0.018(2)
C9 0.051(3) 0.043(2) 0.047(2) 0.017(2) 0.011(2) 0.020(2)
C10 0.045(3) 0.067(3) 0.050(3) 0.013(2) 0.017(2) 0.031(2)
C11 0.042(2) 0.061(3) 0.054(3) 0.017(2) 0.016(2) 0.025(2)
C12 0.053(3) 0.067(4) 0.079(4) 0.011(3) 0.015(3) 0.018(3)
C13 0.049(3) 0.101(5) 0.080(4) 0.016(4) 0.004(3) 0.011(3)
C14 0.047(3) 0.145(7) 0.091(5) 0.054(5) 0.012(3) 0.038(4)
C15 0.080(5) 0.125(6) 0.105(5) 0.056(5) 0.032(4) 0.074(5)
C16 0.064(3) 0.076(4) 0.080(4) 0.027(3) 0.026(3) 0.041(3)
C17 0.064(3) 0.072(3) 0.054(3) 0.015(2) 0.016(2) 0.044(3)
C18 0.093(4) 0.111(5) 0.071(4) 0.036(4) 0.022(3) 0.073(4)
C19 0.122(6) 0.112(5) 0.062(3) 0.040(4) 0.019(4) 0.079(5)
C20 0.088(4) 0.073(4) 0.049(3) 0.027(3) 0.026(3) 0.040(3)
C21 0.056(3) 0.048(3) 0.038(2) 0.009(2) 0.015(2) 0.019(2)
C22 0.053(3) 0.063(3) 0.046(2) 0.016(2) 0.023(2) 0.021(2)
C23 0.034(2) 0.051(3) 0.038(2) 0.0065(19) 0.0078(18) 0.020(2)
C24 0.052(3) 0.073(3) 0.052(3) 0.008(3) 0.022(2) 0.035(3)
C25 0.055(3) 0.066(3) 0.058(3) -0.001(3) 0.017(2) 0.035(3)
C26 0.049(3) 0.046(3) 0.061(3) 0.010(2) 0.018(2) 0.021(2)
C27 0.040(2) 0.047(3) 0.043(2) 0.001(2) 0.008(2) 0.011(2)
C28 0.043(3) 0.082(4) 0.047(3) 0.012(2) 0.014(2) 0.027(3)
C29 0.048(3) 0.111(5) 0.060(3) 0.010(3) 0.010(3) 0.041(3)
C30 0.042(3) 0.112(5) 0.065(3) 0.006(3) 0.024(3) 0.021(3)
C31 0.058(3) 0.093(4) 0.072(4) 0.022(3) 0.032(3) 0.019(3)
C32 0.059(3) 0.062(3) 0.073(3) 0.023(3) 0.028(3) 0.019(3)
O1 0.053(2) 0.091(3) 0.061(2) 0.015(2) 0.0174(18) 0.019(2)

loop_
_geom_bond_atom_site_label_1
_geom_bond_atom_site_label_2
_geom_bond_distance
_geom_bond_site_symmetry_2
_geom_bond_publ_flag
Ni1 C23 1.851(4) . ?
Ni1 C7 1.861(4) . ?
Ni1 N1 1.948(3) . ?
Ni1 N4 1.957(3) . ?
N1 C1 1.330(5) . ?
N1 C5 1.341(5) . ?
N2 C7 1.348(5) . ?
N2 C8 1.366(5) . ?
N2 C6 1.465(5) . ?
N3 C7 1.342(5) . ?
N3 C9 1.375(5) . ?
N3 C10 1.471(5) . ?
N4 C21 1.339(5) . ?
N4 C17 1.346(6) . ?
N5 C23 1.353(5) . ?
N5 C24 1.368(6) . ?
N5 C22 1.446(6) . ?
N6 C23 1.342(5) . ?
N6 C25 1.398(6) . ?
N6 C26 1.457(6) . ?
C1 C2 1.373(6) . ?
C1 H1 0.9300 . ?
C2 C3 1.361(7) . ?
C2 H2 0.9300 . ?
C3 C4 1.367(6) . ?
C3 H3 0.9300 . ?
C4 C5 1.383(6) . ?
C4 H4 0.9300 . ?
C5 C6 1.497(6) . ?
C6 H6A 0.9700 . ?
C6 H6B 0.9700 . ?
C8 C9 1.325(6) . ?
C8 H8 0.9300 . ?
C9 H9 0.9300 . ?
C10 C11 1.498(6) . ?
C10 H10A 0.9700 . ?
C10 H10B 0.9700 . ?
C11 C16 1.370(6) . ?
C11 C12 1.381(7) . ?
C12 C13 1.390(8) . ?
C12 H12 0.9300 . ?
C13 C14 1.342(9) . ?
C13 H13 0.9300 . ?
C14 C15 1.370(10) . ?
C14 H14 0.9300 . ?
C15 C16 1.389(8) . ?
C15 H15 0.9300 . ?
C16 H16 0.9300 . ?
C17 C18 1.363(7) . ?
C17 H17 0.9300 . ?
C18 C19 1.372(9) . ?
C18 H18 0.9300 . ?
C19 C20 1.382(8) . ?
C19 H19 0.9300 . ?
C20 C21 1.387(6) . ?
C20 H20 0.9300 . ?
C21 C22 1.490(6) . ?
C22 H22A 0.9700 . ?
C22 H22B 0.9700 . ?
C24 C25 1.332(7) . ?
C24 H24 0.9300 . ?
C25 H25 0.9300 . ?
C26 C27 1.508(6) . ?
C26 H26A 0.9700 . ?
C26 H26B 0.9700 . ?
C27 C32 1.375(7) . ?
C27 C28 1.379(6) . ?
C28 C29 1.388(7) . ?
C28 H28 0.9300 . ?
C29 C30 1.382(8) . ?
C29 H29 0.9300 . ?
C30 C31 1.353(8) . ?
C30 H30 0.9300 . ?
C31 C32 1.368(7) . ?
C31 H31 0.9300 . ?
C32 H32 0.9300 . ?
O2 C34 1.430(9) . ?
O2' C34 1.447(10) . ?
O3 C35 1.458(10) . ?
O4 C36 1.459(10) . ?
